data_4031600
loop_
_publ_author_name
'Morozov, I.V.'
'Fedorova, A.A.'
'Rodionova, T.A.'
'Troyanov, S.I.'

_publ_section_title
;
 Synthesis and Crystal Structure of (NH4)3[Mn(NO3)4]NO3, (NH4)2[Zn(NO3)4],
 and (NH4)3[Ni2(NO3)7] Ammonium Nitratometallates
;
_journal_name_full
;
Russian Journal of Inorganic Chemistry (= Zhurnal Neorganicheskoi Khimii)
;
_journal_page_first 985
_journal_page_last 985
_journal_volume 48
_journal_year 2003
_chemical_formula_sum 'H8 N6 O12 Zn'
_chemical_name_systematic '(N H4)2 (Zn (N O3)4)'
_space_group_IT_number 2
_symmetry_space_group_name_Hall '-P 1'
_symmetry_space_group_name_H-M 'P -1'
_cell_angle_alpha 102.44
_cell_angle_beta 93.97
_cell_angle_gamma 106.79
_cell_formula_units_Z 4
_cell_length_a 7.689
_cell_length_b 12.24
_cell_length_c 12.943
_cell_volume 1127.487
_citation_journal_id_ASTM RJICAQ
_cod_data_source_file Morozov_RJICAQ_2003_859.cif
_cod_data_source_block H8N6O12Zn1
_cod_original_formula_sum 'H8 N6 O12 Zn1'
_cod_database_code 4031600

loop_
_symmetry_equiv_pos_as_xyz
x,y,z
-x,-y,-z

loop_
_atom_site_label
_atom_site_type_symbol
_atom_site_fract_x
_atom_site_fract_y
_atom_site_fract_z
_atom_site_occupancy
_atom_site_U_iso_or_equiv
O17 O-2 0.842 0.3484 0.6904 1 0.0
H8 H+1 -0.042 0.3228 0.9085 1 0.0
O16 O-2 0.6572 0.4359 0.6432 1 0.0
H5 H+1 0.0894 0.4197 0.8853 1 0.0
O12 O-2 -0.0198 1.0951 0.8271 1 0.0
H7 H+1 0.0898 0.2691 0.8542 1 0.0
N6 N+5 0.0931 0.6503 0.8645 1 0.0
H6 H+1 0.1737 0.3452 0.9427 1 0.0
N9 N+5 0.3049 0.1759 0.598 1 0.0
H11 H+1 0.703 0.8909 1.0029 1 0.0
O18 O-2 0.8889 0.434 0.5622 1 0.0
H2 H+1 0.2866 0.4216 0.5682 1 0.0
N10 N+5 0.7981 0.4069 0.6303 1 0.0
O22 O-2 0.3966 0.1923 0.8686 1 0.0
H10 H+1 0.8316 0.8964 0.9226 1 0.0
O11 O-2 0.054 0.9398 0.8345 1 0.0
O24 O-2 0.59 0.1253 0.9446 1 0.0
O23 O-2 0.6773 0.2389 0.8375 1 0.0
O13 O-2 0.4508 0.1515 0.6096 1 0.0
O21 O-2 0.5715 0.6304 0.938 1 0.0
H1 H+1 0.1624 0.4734 0.5921 1 0.0
H14 H+1 0.8169 0.1874 0.6076 1 0.0
O4 O-2 0.1201 0.6301 0.7669 1 0.0
N8 N+5 0.0318 1.0146 0.7815 1 0.0
O8 O-2 0.2936 0.8313 0.6301 1 0.0
Zn1 Zn+2 0.09203 0.79405 0.74275 1 0.0
H12 H+1 0.6238 0.91 0.8928 1 0.0
H13 H+1 0.8093 0.0302 0.5606 1 0.0
H4 H+1 0.3168 0.5225 0.6847 1 0.0
O7 O-2 0.3977 0.8744 0.7943 1 0.0
O14 O-2 0.2951 0.2662 0.6651 1 0.0
N1 N-3 0.2881 0.495 0.6103 1 0.0
O2 O-2 -0.0984 0.7213 0.613 1 0.0
N4 N-3 0.8039 0.1086 0.5705 1 0.0
H15 H+1 0.9254 0.1282 0.5532 1 0.0
N12 N+5 0.5525 0.1836 0.886 1 0.0
H9 H+1 0.7593 0.9903 0.9641 1 0.0
O9 O-2 0.582 0.9275 0.6823 1 0.0
O3 O-2 -0.3922 0.6611 0.5646 1 0.0
O5 O-2 0.0556 0.7421 0.9007 1 0.0
N3 N-3 0.7232 0.9084 0.9377 1 0.0
Zn2 Zn+2 0.55341 0.33037 0.76039 1 0.0
O10 O-2 0.0572 0.9988 0.6896 1 0.0
O19 O-2 0.7013 0.5007 0.8904 1 0.0
H16 H+1 0.7427 0.0856 0.5122 1 0.0
O20 O-2 0.4262 0.4661 0.8223 1 0.0
N2 N-3 0.0796 0.3419 0.8935 1 0.0
O6 O-2 0.1071 0.5829 0.9199 1 0.0
O1 O-2 -0.281 0.7216 0.7334 1 0.0
N7 N+5 0.4298 0.8797 0.7004 1 0.0
N11 N+5 0.5673 0.5385 0.8848 1 0.0
N5 N+5 -0.26 0.6999 0.6378 1 0.0
O15 O-2 0.1798 0.1189 0.5256 1 0.0
H3 H+1 0.3974 0.5455 0.5962 1 0.0
